data_4031601
loop_
_publ_author_name
'Burgemeister, K.'
'Limanski, E.M.'
'Drewes, D.'
'Kueper, I.'
'Krebs, B.'

_publ_section_title
;
 Formation of Large Clusters through Reaction of Lanthanide Cations with
 Heptamolybdate
;
_journal_name_full 'European Journal of Inorganic Chemistry'
_journal_page_first 2690
_journal_page_last 2694
_journal_volume 2004
_journal_year 2004
_chemical_formula_sum 'Ce4 H32 Mo29 N3.33 O170.5'
_chemical_name_systematic 'Ce4 (Mo O4) (H2 O)16 (Mo7 O24)4 O54.5 N3.33'
_space_group_IT_number 2
_symmetry_space_group_name_Hall '-P 1'
_symmetry_space_group_name_H-M 'P -1'
_cell_angle_alpha 84.96
_cell_angle_beta 87.65
_cell_angle_gamma 65.25
_cell_formula_units_Z 2
_cell_length_a 17.121
_cell_length_b 19.914
_cell_length_c 24.328
_cell_volume 7503.454
_citation_journal_id_ASTM EJICFO
_cod_data_source_file Burgemeister_EJICFO_2004_1406.cif
_cod_data_source_block H32Ce4Mo29N3.33O170.5
_cod_original_formula_sum 'H32 Ce4 Mo29 N3.33 O170.5'
_cod_database_code 4031601

loop_
_symmetry_equiv_pos_as_xyz
x,y,z
-x,-y,-z

loop_
_atom_site_label
_atom_site_type_symbol
_atom_site_fract_x
_atom_site_fract_y
_atom_site_fract_z
_atom_site_occupancy
_atom_site_U_iso_or_equiv
O190 O-2 0.12925 1.35453 0.25588 0.5 0.0
O108 O-2 1.003681 1.050991 0.382285 1 0.0
O185 O-2 1.10605 1.31768 0.098 0.5 0.0
Mo29 Mo+6 1.189518 0.653751 0.317952 1 0.0
O144 O-2 0.35342 1.07744 0.004883 0.5 0.0
O70 O-2 0.931105 0.679202 0.045598 1 0.0
O145 O-2 0.26399 1.040902 0.113198 0.5 0.0
O81 O-2 1.026399 0.770594 0.423905 1 0.0
O72 O-2 0.869907 0.484293 0.299104 1 0.0
Ce2 Ce+3 0.86673 1.085221 0.32198 1 0.0
O103 O-2 0.399 1.042389 0.166096 1 0.0
Mo28 Mo+6 1.0754 0.6505 0.427091 1 0.0
O115 O-2 1.12889 0.818105 0.1295 1 0.0
O180 O-2 0.93493 0.42718 0.05614 0.5 0.0
O155 O-2 0.55072 0.4651 0.223595 0.5 0.0
O68 O-2 0.799597 0.569508 0.200498 1 0.0
O91 O-2 1.242008 0.79489 0.387189 1 0.0
O42 O-2 0.786305 1.169096 -0.035402 1 0.0
O142 O-2 0.986912 0.340092 0.249404 0.5 0.0
O111 O-2 0.815279 0.733308 0.388994 1 0.0
O113 O-2 0.997388 0.783204 0.057195 1 0.0
O191 O-2 0.57549 0.56015 0.09583 0.5 0.0
O13 O-2 0.503482 1.315414 0.427283 1 0.0
O100 O-2 1.165816 0.656502 0.250202 1 0.0
O127 O-2 1.295604 0.911101 0.39689 1 0.0
O74 O-2 0.895695 0.607904 0.254603 1 0.0
O63 O-2 0.520106 0.642708 0.285193 1 0.0
O131 O-2 0.787005 0.961033 0.534801 1 0.0
O140 O-2 1.184397 0.643787 0.102509 1 0.0
Mo18 Mo+6 0.60577 0.663349 0.2928 1 0.0
O94 O-2 1.340294 0.796206 0.295311 1 0.0
O172 O-2 0.93148 0.53941 0.47291 0.5 0.0
O146 O-2 0.65282 0.58046 0.53412 0.5 0.0
O5 O-2 0.307292 1.359795 0.268993 1 0.0
Mo10 Mo+6 0.720631 1.307621 0.12629 1 0.0
O93 O-2 1.248108 0.776409 0.215793 1 0.0
O162 O-2 1.12882 1.08952 0.21098 1 0.0
O58 O-2 0.662479 0.758809 0.163996 1 0.0
O99 O-2 1.252906 0.562884 0.336098 1 0.0
O48 O-2 0.830796 0.9537 0.088896 1 0.0
O106 O-2 0.940309 1.169289 0.292202 1 0.0
O21 O-2 0.556499 1.240297 0.531292 1 0.0
O173 O-2 0.87153 1.38547 0.00211 0.5 0.0
O163 O-2 0.67646 0.54261 0.02687 0.5 0.0
O40 O-2 0.576403 1.112804 -0.018597 1 0.0
O134 O-2 0.4339 0.538089 0.30221 1 0.0
Mo15 Mo+6 0.883581 1.084299 0.151971 1 0.0
O15 O-2 0.223308 1.136511 0.354607 1 0.0
O104 O-2 0.51209 0.898195 0.118992 1 0.0
O31 O-2 0.634602 1.2674 0.127507 1 0.0
O80 O-2 0.961991 0.878718 0.4787 1 0.0
Mo9 Mo+6 0.59277 1.265551 0.05507 1 0.0
O9 O-2 0.426105 1.1576 0.3182 1 0.0
O148 O-2 0.362 0.92585 0.23131 1 0.0
O76 O-2 1.003997 0.607699 0.169503 1 0.0
Mo21 Mo+6 0.81177 0.576881 0.29055 1 0.0
O96 O-2 1.143291 0.559992 0.440288 1 0.0
Mo12 Mo+6 0.807521 1.18138 0.031161 1 0.0
O101 O-2 0.5097 1.133099 0.157294 1 0.0
O86 O-2 1.1378 0.772404 0.319002 1 0.0
O65 O-2 0.699692 0.569211 0.297496 1 0.0
Mo13 Mo+6 0.926083 1.223398 0.11822 1 0.0
O82 O-2 1.064901 0.877811 0.383604 1 0.0
O12 O-2 0.599893 1.306705 0.329185 1 0.0
O114 O-2 1.0261 0.73289 0.184691 1 0.0
O152 O-2 0.85134 1.06065 0.505469 0.5 0.0
O193 O-2 1.14043 0.54445 0.09878 0.5 0.0
O79 O-2 0.960386 0.855009 0.326797 1 0.0
O53 O-2 0.671608 0.804204 0.317195 1 0.0
Mo7 Mo+6 0.512869 1.046251 0.32068 1 0.0
O177 O-2 0.7155 0.57036 0.44761 0.5 0.0
O88 O-2 1.047505 0.79059 0.572694 1 0.0
Mo11 Mo+6 0.66258 1.136091 -0.02896 1 0.0
O61 O-2 0.761612 0.760996 0.069103 1 0.0
O164 O-2 0.70133 0.72695 -0.10941 0.5 0.0
O46 O-2 1.007097 1.236791 0.08219 1 0.0
O1 O-2 0.793397 1.023904 0.275897 1 0.0
O166 O-2 0.14557 1.21691 0.19372 1 0.0
O182 O-2 0.6554 0.62265 -0.018167 0.5 0.0
O183 O-2 1.0276 1.38739 0.82096 0.5 0.0
O128 O-2 1.140898 0.562336 0.57981 1 0.0
O50 O-2 0.774791 1.076704 0.148607 1 0.0
O97 O-2 0.973407 0.652887 0.431999 1 0.0
O129 O-2 0.434385 0.777395 0.185899 1 0.0
O158 O-2 0.66714 1.32707 -0.101763 0.5 0.0
O43 O-2 0.8949 1.204385 0.025796 1 0.0
O125 O-2 0.250691 1.423481 0.383702 1 0.0
O156 O-2 0.57615 1.32654 -0.11989 0.5 0.0
O17 O-2 0.401493 1.048114 0.344904 1 0.0
O117 O-2 0.914195 0.743098 0.284402 1 0.0
O136 O-2 0.152 1.322734 0.385688 1 0.0
O120 O-2 0.493577 1.362709 0.187791 1 0.0
O151 O-2 0.71258 0.43562 0.261294 0.5 0.0
Mo23 Mo+6 0.934101 0.879628 0.401381 1 0.0
O147 O-2 1.16929 1.00703 0.323216 1 0.0
O8 O-2 0.274682 1.244896 0.30529 1 0.0
O179 O-2 0.6931 1.38789 -0.03601 0.5 0.0
O24 O-2 0.50639 1.040394 0.251404 1 0.0
O25 O-2 0.568393 0.955418 0.347497 1 0.0
O187 O-2 1.39606 0.6173 0.20852 0.5 0.0
O66 O-2 0.620371 0.639624 0.193599 1 0.0
O89 O-2 1.086411 0.677507 0.501607 1 0.0
O124 O-2 0.576477 1.33339 0.606501 1 0.0
O83 O-2 1.040607 0.855698 0.227203 1 0.0
O139 O-2 0.817823 0.85817 -0.018697 1 0.0
Mo19 Mo+6 0.708408 0.65498 0.169259 1 0.0
O77 O-2 0.849287 0.855603 0.411191 1 0.0
Mo2 Mo+6 0.3704 1.268698 0.2777 1 0.0
Mo22 Mo+6 0.926107 0.575692 0.180551 1 0.0
Mo17 Mo+6 0.766442 0.796311 0.139121 1 0.0
Mo27 Mo+6 1.250233 0.783789 0.28492 1 0.0
O34 O-2 0.716985 1.274799 0.040988 1 0.0
O84 O-2 0.991396 0.974496 0.288795 1 0.0
O20 O-2 0.513802 1.086591 0.404398 1 0.0
O181 O-2 0.99294 0.48528 0.41551 0.5 0.0
O170 O-2 0.82843 0.44738 0.13701 0.5 0.0
Ce4 Ce+3 0.965819 0.863421 0.137711 1 0.0
O56 O-2 0.561299 0.763 0.260197 1 0.0
O121 O-2 1.064808 0.5258 0.314414 1 0.0
O141 O-2 0.824404 1.334006 0.3303 1 0.0
Ce1 Ce+3 0.56184 0.99426 0.15743 1 0.0
O44 O-2 0.85681 1.084095 0.0629 1 0.0
O133 O-2 0.447504 0.872295 0.340612 1 0.0
O33 O-2 0.693392 1.155513 0.051498 1 0.0
O168 O-2 1.20489 0.51731 0.19935 0.5 0.0
O195 O-2 0.17218 1.44337 0.1164 0.5 0.0
O52 O-2 0.949701 0.990902 0.154388 1 0.0
O71 O-2 0.901001 0.565589 0.104 1 0.0
O2 O-2 0.760799 0.896996 0.309899 1 0.0
O57 O-2 0.714294 0.680297 0.256894 1 0.0
O112 O-2 0.616582 0.787309 0.424692 1 0.0
Mo1 Mo+6 0.773652 0.951569 0.253102 1 0.0
O119 O-2 0.916219 0.975493 -0.047204 1 0.0
O118 O-2 0.6354 1.159216 0.221991 1 0.0
Mo26 Mo+6 1.149799 0.785151 0.40898 1 0.0
O37 O-2 0.828187 1.314499 0.102191 1 0.0
O3 O-2 0.679904 0.988693 0.213102 1 0.0
O167 O-2 1.29151 0.51035 0.19758 0.5 0.0
O69 O-2 0.81368 0.637408 0.005996 1 0.0
O123 O-2 0.411891 0.980512 0.454206 1 0.0
O188 O-2 0.44098 1.49882 0.09814 0.5 0.0
O49 O-2 0.658701 1.037899 0.098602 1 0.0
O175 O-2 0.51616 1.42846 0.47523 0.5 0.0
O135 O-2 0.69651 0.5409 0.426515 0.5 0.0
O150 O-2 0.47068 1.30711 -0.0826 0.5 0.0
Mo24 Mo+6 1.047781 0.88021 0.291781 1 0.0
O157 O-2 0.91859 0.489987 -0.051011 0.5 0.0
O138 O-2 0.780597 0.64291 0.503908 1 0.0
O87 O-2 0.9195 0.768603 0.5266 1 0.0
O137 O-2 0.87903 0.38085 0.21352 0.5 0.0
O95 O-2 1.287101 0.681708 0.311003 1 0.0
O130 O-2 0.050118 1.218981 0.332714 1 0.0
O36 O-2 0.732295 1.303507 0.196303 1 0.0
O110 O-2 0.586708 0.923107 0.468304 1 0.0
O30 O-2 0.537321 1.357699 0.038206 1 0.0
O105 O-2 1.167279 0.835605 0.597686 1 0.0
Mo16 Mo+6 0.65356 0.797511 0.24956 1 0.0
O22 O-2 0.674726 1.233691 0.452705 1 0.0
O184 O-2 0.59038 0.56581 0.52476 0.5 0.0
O55 O-2 0.758293 0.796001 0.218198 1 0.0
O47 O-2 0.971202 1.116101 0.124902 1 0.0
Mo3 Mo+6 0.501279 1.309319 0.347049 1 0.0
O122 O-2 0.61232 0.774687 0.010194 1 0.0
O26 O-2 0.603091 1.077508 0.319896 1 0.0
O126 O-2 1.340988 0.578698 0.450497 1 0.0
O54 O-2 0.585486 0.886006 0.2245 1 0.0
O60 O-2 0.688387 0.88481 0.124806 1 0.0
O59 O-2 0.862613 0.803006 0.131901 1 0.0
O10 O-2 0.390495 1.278589 0.365991 1 0.0
O90 O-2 1.143389 0.792601 0.478697 1 0.0
O189 O-2 0.35899 1.43 0.12482 0.5 0.0
O153 O-2 0.61798 1.44898 -0.00815 0.5 0.0
O67 O-2 0.718782 0.637899 0.100397 1 0.0
O78 O-2 0.889601 0.9751 0.389503 1 0.0
O160 O-2 0.16838 1.48443 0.220827 0.5 0.0
O41 O-2 0.748401 1.04421 0.000805 1 0.0
O161 O-2 0.83461 0.41549 0.187531 0.5 0.0
O19 O-2 0.446396 1.208004 0.469811 1 0.0
O196 O-2 0.14813 1.35766 0.18872 0.5 0.0
O14 O-2 0.551907 1.198113 0.384796 1 0.0
O27 O-2 0.725109 1.106899 0.368807 1 0.0
O154 O-2 0.83922 1.03338 -0.170912 1 0.0
O149 O-2 0.69375 0.46842 0.21107 0.5 0.0
O35 O-2 0.657408 1.397994 0.106514 1 0.0
O107 O-2 0.747001 1.207894 0.285499 1 0.0
O38 O-2 0.815803 1.196003 0.120391 1 0.0
Mo6 Mo+6 0.58085 1.224179 0.46393 1 0.0
O4 O-2 0.8609 0.895308 0.213402 1 0.0
O28 O-2 0.69061 0.991293 0.411304 1 0.0
Mo25 Mo+6 1.012251 0.7786 0.510919 1 0.0
O32 O-2 0.605193 1.241398 -0.022401 1 0.0
O194 O-2 0.19661 1.40548 0.1539 0.5 0.0
O186 O-2 0.33558 1.36308 0.10349 0.5 0.0
O178 O-2 0.75836 1.4055 -0.00851 0.5 0.0
Ce3 Ce+3 0.700291 0.864639 0.39632 1 0.0
O174 O-2 0.80495 0.47156 0.07711 0.5 0.0
O159 O-2 0.34589 0.50027 0.2235 0.5 0.0
O85 O-2 1.160398 0.883017 0.287406 1 0.0
O92 O-2 1.183905 0.6819 0.4054 1 0.0
O18 O-2 0.336677 1.171808 0.411798 1 0.0
O73 O-2 0.812892 0.609793 0.353293 1 0.0
O64 O-2 0.6015 0.68369 0.3602 1 0.0
O132 O-2 1.2723 0.648612 0.545492 1 0.0
Mo4 Mo+6 0.31006 1.140222 0.32035 1 0.0
O169 O-2 0.68848 0.79009 -0.0909 0.5 0.0
O75 O-2 0.980015 0.482786 0.195201 1 0.0
O39 O-2 0.683409 1.131193 -0.098107 1 0.0
Mo20 Mo+6 0.844241 0.660139 0.06444 1 0.0
O29 O-2 0.517505 1.234315 0.076598 1 0.0
O176 O-2 0.3385 1.04316 0.04861 0.5 0.0
O23 O-2 0.628799 1.117609 0.465397 1 0.0
Mo14 Mo+6 0.754471 1.04295 0.081429 1 0.0
O7 O-2 0.482413 1.269603 0.281408 1 0.0
O98 O-2 1.079199 0.660593 0.347195 1 0.0
O6 O-2 0.382491 1.237596 0.213097 1 0.0
O51 O-2 0.874584 1.107613 0.218601 1 0.0
O62 O-2 0.823813 0.679287 0.151403 1 0.0
O45 O-2 0.940801 1.233401 0.185886 1 0.0
O143 O-2 1.0516 0.969297 0.497791 0.5 0.0
O109 O-2 0.754405 0.817781 0.493697 1 0.0
O16 O-2 0.301988 1.119406 0.255095 1 0.0
Mo8 Mo+6 0.642532 1.08515 0.391689 1 0.0
O116 O-2 1.00758 0.923816 0.051199 1 0.0
O192 O-2 1.3022 0.63229 0.16676 0.5 0.0
Mo5 Mo+6 0.430279 1.18459 0.40589 1 0.0
O11 O-2 0.430306 1.398614 0.335889 1 0.0
O171 O-2 0.48311 1.51137 0.05016 0.5 0.0
O102 O-2 0.505905 1.039788 0.0602 1 0.0
O165 O-2 0.55752 0.50183 0.38584 1 0.0
